data_7043057
loop_
_publ_author_name
'Carmona, Daniel'
'Carmona, Mar\'ia'
'Rodr\'iguez, Ricardo'
'M\'endez, Isabel'
'Passarelli, Vincenzo'
'Lahoz, Fernando J.'
'Garc\'ia-Ordu\~na, Pilar'

_publ_section_title
;
 Stereospecific control of the metal-centred chirality of rhodium(III) and
 iridium(III) complexes bearing tetradentate CNN&#x2019;P ligands
;
_journal_name_full 'Dalton Trans.'
_journal_paper_doi 10.1039/C7DT01446E
_journal_year 2017
_chemical_formula_moiety 'C32 H28 Cl2 Ir N2 P, C H2 Cl2'
_chemical_formula_sum 'C33 H30 Cl4 Ir N2 P'
_chemical_formula_weight 819.56
_chemical_name_systematic
;
 ?
;
_space_group_crystal_system monoclinic
_space_group_IT_number 14
_space_group_name_Hall '-P 2ybc'
_space_group_name_H-M_alt 'P 1 21/c 1'
_symmetry_space_group_name_Hall '-P 2ybc'
_symmetry_space_group_name_H-M 'P 1 21/c 1'
_atom_sites_solution_hydrogens mixed
_audit_creation_method SHELXL-2014
_audit_update_record
;
2017-04-21 deposited with the CCDC.
2017-05-19 downloaded from the CCDC.
;
_cell_angle_alpha 90
_cell_angle_beta 100.9780(10)
_cell_angle_gamma 90
_cell_formula_units_Z 4
_cell_length_a 16.3535(7)
_cell_length_b 9.8273(4)
_cell_length_c 19.2962(9)
_cell_measurement_reflns_used 9891
_cell_measurement_temperature 100(2)
_cell_measurement_theta_max 28.482
_cell_measurement_theta_min 2.334
_cell_volume 3044.4(2)
_computing_cell_refinement 'SAINT+ in APEX2 v. 2008.4 (Bruker AXS, 2008)'
_computing_data_collection 'SMART in APEX2 v. 2008.4 (Bruker AXS, 2008)'
_computing_data_reduction 'SAINT+ in APEX2 v. 2008.4 (Bruker AXS, 2008)'
_computing_molecular_graphics 'XP program, SHELXTL v6.12, Bruker2000'
_computing_publication_material 'XCIF program, PLATON(Spek, 1998)'
_computing_structure_refinement 'SHELXL-2014 (Sheldrick, 2014)'
_computing_structure_solution 'SHELXS-2013 (Sheldrick, 2013)'
_diffrn_ambient_temperature 100(2)
_diffrn_detector_area_resol_mean 8.26
_diffrn_measured_fraction_theta_full 0.999
_diffrn_measured_fraction_theta_max 0.935
_diffrn_measurement_device_type 'Bruker SMART APEX CCD system'
_diffrn_measurement_method 'narrow \w frames'
_diffrn_radiation_monochromator graphite
_diffrn_radiation_source 'fine-focus sealed tube'
_diffrn_radiation_type MoK\a
_diffrn_radiation_wavelength 0.71073
_diffrn_reflns_av_R_equivalents 0.0284
_diffrn_reflns_av_unetI/netI 0.0241
_diffrn_reflns_Laue_measured_fraction_full 0.999
_diffrn_reflns_Laue_measured_fraction_max 0.935
_diffrn_reflns_limit_h_max 21
_diffrn_reflns_limit_h_min -21
_diffrn_reflns_limit_k_max 13
_diffrn_reflns_limit_k_min -12
_diffrn_reflns_limit_l_max 25
_diffrn_reflns_limit_l_min -25
_diffrn_reflns_number 34385
_diffrn_reflns_point_group_measured_fraction_full 0.999
_diffrn_reflns_point_group_measured_fraction_max 0.935
_diffrn_reflns_theta_full 25.242
_diffrn_reflns_theta_max 28.642
_diffrn_reflns_theta_min 2.150
_diffrn_standards_decay_% 0
_exptl_absorpt_coefficient_mu 4.817
_exptl_absorpt_correction_T_max 0.5619
_exptl_absorpt_correction_T_min 0.4086
_exptl_absorpt_correction_type multi-scan
_exptl_absorpt_process_details
;
 SADABS: Area-Detector Absorption Correction. (1996) Bruker-AXS 
 within APEX2 package.
;
_exptl_crystal_colour yellow
_exptl_crystal_density_diffrn 1.788
_exptl_crystal_description plate
_exptl_crystal_F_000 1608
_exptl_crystal_recrystallization_method 'Re-crystallisation from solvent: Dichloromethane'
_exptl_crystal_size_max 0.240
_exptl_crystal_size_mid 0.200
_exptl_crystal_size_min 0.060
_refine_diff_density_max 1.858
_refine_diff_density_min -1.591
_refine_diff_density_rms 0.122
_refine_ls_extinction_method none
_refine_ls_goodness_of_fit_ref 1.057
_refine_ls_hydrogen_treatment mixed
_refine_ls_matrix_type full
_refine_ls_number_parameters 480
_refine_ls_number_reflns 7324
_refine_ls_number_restraints 0
_refine_ls_restrained_S_all 1.057
_refine_ls_R_factor_all 0.0330
_refine_ls_R_factor_gt 0.0287
_refine_ls_shift/su_max 0.026
_refine_ls_shift/su_mean 0.002
_refine_ls_structure_factor_coef Fsqd
_refine_ls_weighting_details 'w=1/[\s^2^(Fo^2^)+(0.0195P)^2^+11.8796P] where P=(Fo^2^+2Fc^2^)/3'
_refine_ls_weighting_scheme calc
_refine_ls_wR_factor_gt 0.0605
_refine_ls_wR_factor_ref 0.0631
_reflns_Friedel_coverage 0.000
_reflns_number_gt 6693
_reflns_number_total 7324
_reflns_threshold_expression 'I > 2\s(I)'
_cod_data_source_file c7dt01446e2.cif
_cod_data_source_block cmpnd_8
_cod_database_code 7043057
_shelx_space_group_comment
;
The symmetry employed for this shelxl refinement is uniquely defined
by the following loop, which should always be used as a source of
symmetry information in preference to the above space-group names.
They are only intended as comments.
;
_shelxl_version_number 2014-3

loop_
_space_group_symop_operation_xyz
'x, y, z'
'-x, y+1/2, -z+1/2'
'-x, -y, -z'
'x, -y-1/2, z-1/2'

loop_
_atom_site_label
_atom_site_type_symbol
_atom_site_fract_x
_atom_site_fract_y
_atom_site_fract_z
_atom_site_U_iso_or_equiv
_atom_site_adp_type
_atom_site_occupancy
_atom_site_site_symmetry_order
_atom_site_calc_flag
_atom_site_refinement_flags_posn
_atom_site_refinement_flags_adp
_atom_site_refinement_flags_occupancy
_atom_site_disorder_assembly
_atom_site_disorder_group
Ir Ir 0.32798(2) 0.69677(2) 0.30808(2) 0.01475(4) Uani 1 1 d . . . . .
Cl1 Cl 0.23152(5) 0.80755(9) 0.36654(5) 0.02188(17) Uani 1 1 d . . . . .
Cl2 Cl 0.39496(5) 0.91884(9) 0.29275(5) 0.02184(17) Uani 1 1 d . . . . .
P P 0.23848(5) 0.70483(9) 0.20344(5) 0.01606(17) Uani 1 1 d . . . . .
N1 N 0.42062(17) 0.5946(3) 0.26730(15) 0.0164(6) Uani 1 1 d . . . . .
N2 N 0.41933(18) 0.6831(3) 0.40114(15) 0.0179(6) Uani 1 1 d . . . . .
C1 C 0.2255(2) 0.8735(4) 0.16257(19) 0.0206(7) Uani 1 1 d . . . . .
C2 C 0.2324(2) 0.8957(4) 0.0924(2) 0.0258(8) Uani 1 1 d . . . . .
C3 C 0.2224(3) 1.0253(5) 0.0636(2) 0.0327(9) Uani 1 1 d . . . . .
C4 C 0.2055(3) 1.1339(4) 0.1039(2) 0.0334(10) Uani 1 1 d . . . . .
C5 C 0.1993(3) 1.1136(4) 0.1734(2) 0.0325(9) Uani 1 1 d . . . . .
C6 C 0.2100(3) 0.9845(4) 0.2032(2) 0.0263(8) Uani 1 1 d . . . . .
C7 C 0.1331(2) 0.6433(4) 0.20073(19) 0.0211(7) Uani 1 1 d . . . . .
C8 C 0.1200(3) 0.5028(4) 0.2056(2) 0.0291(9) Uani 1 1 d . . . . .
C9 C 0.0405(3) 0.4511(6) 0.1993(3) 0.0403(11) Uani 1 1 d . . . . .
C10 C -0.0269(3) 0.5380(6) 0.1898(3) 0.0436(12) Uani 1 1 d . . . . .
C11 C -0.0153(3) 0.6754(6) 0.1871(3) 0.0430(12) Uani 1 1 d . . . . .
C12 C 0.0647(3) 0.7293(5) 0.1918(2) 0.0317(9) Uani 1 1 d . . . . .
C13 C 0.2727(2) 0.6022(4) 0.13544(18) 0.0195(7) Uani 1 1 d . . . . .
C14 C 0.2144(2) 0.5532(4) 0.0780(2) 0.0229(7) Uani 1 1 d . . . . .
C15 C 0.2396(3) 0.4838(4) 0.0230(2) 0.0263(8) Uani 1 1 d . . . . .
C16 C 0.3232(3) 0.4597(4) 0.0249(2) 0.0281(8) Uani 1 1 d . . . . .
C17 C 0.3819(2) 0.5055(4) 0.0819(2) 0.0237(8) Uani 1 1 d . . . . .
C18 C 0.3578(2) 0.5793(4) 0.13656(18) 0.0193(7) Uani 1 1 d . . . . .
C19 C 0.4254(2) 0.6361(4) 0.19316(19) 0.0184(7) Uani 1 1 d . . . . .
C20 C 0.5015(2) 0.6375(4) 0.31273(19) 0.0202(7) Uani 1 1 d . . . . .
C21 C 0.4948(2) 0.6474(4) 0.38848(19) 0.0200(7) Uani 1 1 d . . . . .
C22 C 0.5632(2) 0.6332(4) 0.4430(2) 0.0246(8) Uani 1 1 d . . . . .
C23 C 0.5535(3) 0.6570(4) 0.5116(2) 0.0270(8) Uani 1 1 d . . . . .
C24 C 0.4761(3) 0.6945(4) 0.5237(2) 0.0283(8) Uani 1 1 d . . . . .
C25 C 0.4099(3) 0.7056(4) 0.4674(2) 0.0235(7) Uani 1 1 d . . . . .
C26 C 0.4105(2) 0.4409(4) 0.2715(2) 0.0205(7) Uani 1 1 d . . . . .
C27 C 0.3412(2) 0.4028(4) 0.30819(17) 0.0177(7) Uani 1 1 d . . . . .
C28 C 0.2924(2) 0.5064(4) 0.32904(18) 0.0175(7) Uani 1 1 d . . . . .
C29 C 0.2306(2) 0.4692(4) 0.3666(2) 0.0221(7) Uani 1 1 d . . . . .
C30 C 0.2173(2) 0.3324(4) 0.3809(2) 0.0239(8) Uani 1 1 d . . . . .
C31 C 0.2634(3) 0.2306(4) 0.3569(2) 0.0253(8) Uani 1 1 d . . . . .
C32 C 0.3258(2) 0.2655(4) 0.32048(19) 0.0210(7) Uani 1 1 d . . . . .
C51A C 0.0607(7) 0.6949(11) 0.4606(6) 0.058(3) Uiso 0.626(6) 1 d . . P A 1
H51A H 0.1091 0.7426 0.4479 0.070 Uiso 0.626(6) 1 calc R U P A 1
H51B H 0.0817 0.6370 0.5022 0.070 Uiso 0.626(6) 1 calc R U P A 1
Cl3A Cl 0.01629(17) 0.5918(3) 0.39109(17) 0.0657(10) Uiso 0.626(6) 1 d . . P A 1
Cl4A Cl -0.00756(16) 0.8158(3) 0.48386(14) 0.0524(7) Uiso 0.626(6) 1 d . . P A 1
Cl3B Cl 0.0218(3) 0.5258(6) 0.4213(3) 0.0703(17) Uiso 0.374(6) 1 d . . P A 2
Cl4B Cl 0.0025(5) 0.7618(10) 0.4999(5) 0.107(2) Uiso 0.374(6) 1 d . . P A 2
C51B C 0.042(3) 0.704(4) 0.426(2) 0.156(15) Uiso 0.374(6) 1 d . . P A 2
H51C H 0.0132 0.7496 0.3826 0.187 Uiso 0.374(6) 1 calc R U P A 2
H51D H 0.1023 0.7216 0.4324 0.187 Uiso 0.374(6) 1 calc R U P A 2
H2 H 0.242(3) 0.826(5) 0.066(2) 0.031(12) Uiso 1 1 d . . . . .
H3 H 0.226(3) 1.035(5) 0.018(3) 0.031(12) Uiso 1 1 d . . . . .
H4 H 0.202(3) 1.218(5) 0.084(2) 0.030(12) Uiso 1 1 d . . . . .
H5 H 0.189(3) 1.188(5) 0.200(3) 0.043(15) Uiso 1 1 d . . . . .
H6 H 0.209(3) 0.974(5) 0.251(2) 0.029(12) Uiso 1 1 d . . . . .
H8 H 0.164(3) 0.443(5) 0.211(2) 0.033(13) Uiso 1 1 d . . . . .
H9 H 0.030(3) 0.352(6) 0.201(3) 0.055(16) Uiso 1 1 d . . . . .
H10 H -0.078(3) 0.504(6) 0.184(3) 0.050(16) Uiso 1 1 d . . . . .
H11 H -0.057(3) 0.738(6) 0.181(3) 0.048(15) Uiso 1 1 d . . . . .
H12 H 0.072(2) 0.819(4) 0.189(2) 0.015(10) Uiso 1 1 d . . . . .
H14 H 0.158(2) 0.569(4) 0.078(2) 0.012(9) Uiso 1 1 d . . . . .
H15 H 0.199(3) 0.458(5) -0.015(2) 0.028(12) Uiso 1 1 d . . . . .
H16 H 0.341(2) 0.419(4) -0.011(2) 0.012(9) Uiso 1 1 d . . . . .
H17 H 0.441(3) 0.488(5) 0.083(2) 0.028(12) Uiso 1 1 d . . . . .
H19A H 0.424(2) 0.732(4) 0.193(2) 0.013(9) Uiso 1 1 d . . . . .
H19B H 0.479(2) 0.609(4) 0.1847(19) 0.009(9) Uiso 1 1 d . . . . .
H20A H 0.543(3) 0.578(4) 0.304(2) 0.024(11) Uiso 1 1 d . . . . .
H20B H 0.514(2) 0.727(4) 0.297(2) 0.013(9) Uiso 1 1 d . . . . .
H22 H 0.613(3) 0.608(5) 0.430(2) 0.027(11) Uiso 1 1 d . . . . .
H23 H 0.599(3) 0.648(5) 0.551(2) 0.026(11) Uiso 1 1 d . . . . .
H24 H 0.467(3) 0.712(4) 0.571(2) 0.024(11) Uiso 1 1 d . . . . .
H25 H 0.355(3) 0.729(4) 0.472(2) 0.021(11) Uiso 1 1 d . . . . .
H26A H 0.398(3) 0.403(4) 0.222(2) 0.026(11) Uiso 1 1 d . . . . .
H26B H 0.465(2) 0.407(4) 0.2941(19) 0.009(9) Uiso 1 1 d . . . . .
H29 H 0.196(3) 0.534(5) 0.380(2) 0.031(12) Uiso 1 1 d . . . . .
H30 H 0.178(3) 0.310(4) 0.405(2) 0.024(11) Uiso 1 1 d . . . . .
H31 H 0.253(3) 0.140(5) 0.364(2) 0.025(11) Uiso 1 1 d . . . . .
H32 H 0.358(3) 0.197(4) 0.304(2) 0.026(11) Uiso 1 1 d . . . . .

loop_
_atom_site_aniso_label
_atom_site_aniso_U_11
_atom_site_aniso_U_22
_atom_site_aniso_U_33
_atom_site_aniso_U_23
_atom_site_aniso_U_13
_atom_site_aniso_U_12
Ir 0.01540(7) 0.01269(7) 0.01621(7) -0.00003(5) 0.00311(5) 0.00083(5)
Cl1 0.0228(4) 0.0211(4) 0.0231(4) -0.0022(3) 0.0078(3) 0.0039(3)
Cl2 0.0214(4) 0.0156(4) 0.0285(4) 0.0004(3) 0.0049(3) -0.0016(3)
P 0.0161(4) 0.0148(4) 0.0171(4) 0.0004(3) 0.0027(3) 0.0007(3)
N1 0.0164(14) 0.0143(13) 0.0191(14) 0.0006(11) 0.0046(11) 0.0025(11)
N2 0.0181(14) 0.0175(14) 0.0168(14) 0.0017(11) 0.0004(11) 0.0010(11)
C1 0.0198(17) 0.0173(17) 0.0238(18) 0.0046(14) 0.0023(14) 0.0018(13)
C2 0.027(2) 0.026(2) 0.0232(19) 0.0034(16) 0.0012(15) 0.0020(16)
C3 0.033(2) 0.036(2) 0.027(2) 0.0141(18) 0.0023(17) -0.0022(18)
C4 0.035(2) 0.022(2) 0.040(2) 0.0116(18) -0.0042(18) -0.0001(17)
C5 0.036(2) 0.0167(19) 0.040(2) 0.0008(17) -0.0040(19) 0.0057(16)
C6 0.027(2) 0.0222(19) 0.028(2) 0.0025(16) 0.0007(16) 0.0039(15)
C7 0.0141(16) 0.0269(19) 0.0219(18) -0.0008(14) 0.0025(13) -0.0021(14)
C8 0.028(2) 0.030(2) 0.028(2) 0.0044(17) 0.0017(16) -0.0077(17)
C9 0.037(3) 0.047(3) 0.036(2) 0.002(2) 0.005(2) -0.019(2)
C10 0.023(2) 0.070(4) 0.038(3) -0.007(2) 0.0068(19) -0.018(2)
C11 0.018(2) 0.064(3) 0.046(3) -0.009(2) 0.0029(19) 0.006(2)
C12 0.024(2) 0.033(2) 0.036(2) -0.0062(18) 0.0024(17) 0.0033(17)
C13 0.0251(18) 0.0161(16) 0.0173(16) 0.0011(13) 0.0041(14) 0.0014(14)
C14 0.0217(18) 0.0234(18) 0.0230(18) -0.0010(14) 0.0030(14) -0.0001(14)
C15 0.036(2) 0.0216(18) 0.0189(18) -0.0026(14) 0.0001(16) -0.0015(16)
C16 0.037(2) 0.026(2) 0.0206(19) -0.0042(15) 0.0055(16) 0.0037(17)
C17 0.0260(19) 0.0223(18) 0.0236(19) -0.0001(15) 0.0069(15) 0.0067(15)
C18 0.0234(18) 0.0187(17) 0.0162(16) 0.0005(13) 0.0044(13) -0.0002(14)
C19 0.0197(17) 0.0191(17) 0.0182(17) 0.0006(13) 0.0083(13) 0.0002(14)
C20 0.0159(16) 0.0239(18) 0.0210(18) 0.0000(14) 0.0035(13) -0.0004(14)
C21 0.0202(17) 0.0153(16) 0.0230(18) 0.0009(13) 0.0001(14) -0.0034(13)
C22 0.0212(18) 0.0208(18) 0.030(2) 0.0012(15) 0.0007(15) 0.0009(14)
C23 0.030(2) 0.0251(19) 0.0225(19) 0.0003(15) -0.0049(16) -0.0048(16)
C24 0.037(2) 0.025(2) 0.0208(19) -0.0012(15) 0.0006(16) 0.0021(17)
C25 0.029(2) 0.0198(18) 0.0225(18) 0.0006(14) 0.0065(15) 0.0023(15)
C26 0.0192(17) 0.0151(16) 0.0260(19) 0.0010(14) 0.0014(14) 0.0019(13)
C27 0.0209(17) 0.0185(16) 0.0119(15) 0.0001(13) -0.0012(12) -0.0015(13)
C28 0.0195(16) 0.0170(16) 0.0155(16) 0.0001(13) 0.0020(13) -0.0016(13)
C29 0.0231(18) 0.0222(18) 0.0216(18) 0.0011(14) 0.0056(14) -0.0003(15)
C30 0.0265(19) 0.027(2) 0.0182(18) 0.0013(14) 0.0041(15) -0.0102(15)
C31 0.034(2) 0.0180(18) 0.0227(19) 0.0020(14) 0.0014(16) -0.0084(15)
C32 0.0254(18) 0.0148(16) 0.0204(18) -0.0018(13) -0.0020(14) 0.0000(14)

loop_
_atom_type_symbol
_atom_type_description
_atom_type_scat_dispersion_real
_atom_type_scat_dispersion_imag
_atom_type_scat_source
C C 0.0033 0.0016 'International Tables Vol C Tables 4.2.6.8 and 6.1.1.4'
H H 0.0000 0.0000 'International Tables Vol C Tables 4.2.6.8 and 6.1.1.4'
Cl Cl 0.1484 0.1585 'International Tables Vol C Tables 4.2.6.8 and 6.1.1.4'
Ir Ir -1.4442 7.9887 'International Tables Vol C Tables 4.2.6.8 and 6.1.1.4'
N N 0.0061 0.0033 'International Tables Vol C Tables 4.2.6.8 and 6.1.1.4'
P P 0.1023 0.0942 'International Tables Vol C Tables 4.2.6.8 and 6.1.1.4'

loop_
_geom_angle_atom_site_label_1
_geom_angle_atom_site_label_2
_geom_angle_atom_site_label_3
_geom_angle
C28 Ir N1 83.55(13)
C28 Ir N2 87.42(12)
N1 Ir N2 80.99(11)
C28 Ir P 92.81(10)
N1 Ir P 94.19(8)
N2 Ir P 175.12(8)
C28 Ir Cl1 94.98(10)
N1 Ir Cl1 173.83(8)
N2 Ir Cl1 92.96(8)
P Ir Cl1 91.87(3)
C28 Ir Cl2 170.49(10)
N1 Ir Cl2 90.55(8)
N2 Ir Cl2 84.28(8)
P Ir Cl2 95.05(3)
Cl1 Ir Cl2 90.10(3)
C7 P C13 102.37(17)
C7 P C1 104.92(17)
C13 P C1 102.53(17)
C7 P Ir 117.61(12)
C13 P Ir 112.84(12)
C1 P Ir 114.78(12)
C20 N1 C19 106.2(3)
C20 N1 C26 109.9(3)
C19 N1 C26 110.2(3)
C20 N1 Ir 105.4(2)
C19 N1 Ir 113.6(2)
C26 N1 Ir 111.3(2)
C25 N2 C21 119.5(3)
C25 N2 Ir 127.8(3)
C21 N2 Ir 112.7(2)
C6 C1 C2 118.7(4)
C6 C1 P 119.0(3)
C2 C1 P 122.3(3)
C3 C2 C1 120.5(4)
C3 C2 H2 120(3)
C1 C2 H2 120(3)
C4 C3 C2 120.3(4)
C4 C3 H3 122(3)
C2 C3 H3 118(3)
C5 C4 C3 119.7(4)
C5 C4 H4 122(3)
C3 C4 H4 118(3)
C4 C5 C6 120.6(4)
C4 C5 H5 119(3)
C6 C5 H5 120(3)
C5 C6 C1 120.2(4)
C5 C6 H6 119(3)
C1 C6 H6 121(3)
C12 C7 C8 118.5(4)
C12 C7 P 122.6(3)
C8 C7 P 118.8(3)
C9 C8 C7 120.7(4)
C9 C8 H8 119(3)
C7 C8 H8 120(3)
C10 C9 C8 120.0(5)
C10 C9 H9 118(3)
C8 C9 H9 122(3)
C11 C10 C9 120.3(4)
C11 C10 H10 120(4)
C9 C10 H10 120(4)
C10 C11 C12 120.5(5)
C10 C11 H11 125(4)
C12 C11 H11 115(4)
C7 C12 C11 120.0(4)
C7 C12 H12 120(3)
C11 C12 H12 120(3)
C14 C13 C18 118.7(3)
C14 C13 P 120.2(3)
C18 C13 P 121.0(3)
C15 C14 C13 121.1(4)
C15 C14 H14 121(2)
C13 C14 H14 118(2)
C16 C15 C14 120.0(4)
C16 C15 H15 122(3)
C14 C15 H15 118(3)
C15 C16 C17 119.8(4)
C15 C16 H16 122(2)
C17 C16 H16 118(2)
C16 C17 C18 120.9(4)
C16 C17 H17 119(3)
C18 C17 H17 120(3)
C17 C18 C13 119.5(3)
C17 C18 C19 117.8(3)
C13 C18 C19 122.7(3)
N1 C19 C18 115.2(3)
N1 C19 H19A 105(2)
C18 C19 H19A 111(2)
N1 C19 H19B 107(2)
C18 C19 H19B 110(2)
H19A C19 H19B 108(3)
C21 C20 N1 111.7(3)
C21 C20 H20A 114(3)
N1 C20 H20A 108(3)
C21 C20 H20B 108(2)
N1 C20 H20B 106(2)
H20A C20 H20B 108(3)
N2 C21 C22 121.4(3)
N2 C21 C20 115.8(3)
C22 C21 C20 122.5(3)
C23 C22 C21 119.0(4)
C23 C22 H22 125(3)
C21 C22 H22 116(3)
C22 C23 C24 118.9(4)
C22 C23 H23 122(3)
C24 C23 H23 119(3)
C23 C24 C25 119.5(4)
C23 C24 H24 121(3)
C25 C24 H24 120(3)
N2 C25 C24 121.6(4)
N2 C25 H25 115(3)
C24 C25 H25 123(3)
C27 C26 N1 111.9(3)
C27 C26 H26A 108(2)
N1 C26 H26A 109(3)
C27 C26 H26B 114(2)
N1 C26 H26B 106(2)
H26A C26 H26B 108(3)
C28 C27 C32 121.5(3)
C28 C27 C26 118.6(3)
C32 C27 C26 119.9(3)
C27 C28 C29 117.8(3)
C27 C28 Ir 114.5(2)
C29 C28 Ir 127.5(3)
C30 C29 C28 120.5(4)
C30 C29 H29 119(3)
C28 C29 H29 121(3)
C31 C30 C29 120.9(4)
C31 C30 H30 119(3)
C29 C30 H30 120(3)
C30 C31 C32 119.4(3)
C30 C31 H31 121(3)
C32 C31 H31 120(3)
C31 C32 C27 119.8(4)
C31 C32 H32 121(3)
C27 C32 H32 120(3)
Cl3A C51A Cl4A 113.8(6)
Cl3A C51A H51A 108.8
Cl4A C51A H51A 108.8
Cl3A C51A H51B 108.8
Cl4A C51A H51B 108.8
H51A C51A H51B 107.7
Cl3B C51B Cl4B 106(2)
Cl3B C51B H51C 110.6
Cl4B C51B H51C 110.6
Cl3B C51B H51D 110.6
Cl4B C51B H51D 110.6
H51C C51B H51D 108.7

loop_
_geom_bond_atom_site_label_1
_geom_bond_atom_site_label_2
_geom_bond_distance
Ir C28 2.022(3)
Ir N1 2.092(3)
Ir N2 2.110(3)
Ir P 2.2584(9)
Ir Cl1 2.3714(8)
Ir Cl2 2.4847(9)
P C7 1.818(4)
P C13 1.825(4)
P C1 1.830(4)
N1 C20 1.502(4)
N1 C19 1.504(4)
N1 C26 1.523(4)
N2 C25 1.335(5)
N2 C21 1.350(5)
C1 C6 1.395(5)
C1 C2 1.397(5)
C2 C3 1.387(6)
C2 H2 0.88(5)
C3 C4 1.380(7)
C3 H3 0.90(5)
C4 C5 1.379(7)
C4 H4 0.91(5)
C5 C6 1.390(5)
C5 H5 0.93(5)
C6 H6 0.94(4)
C7 C12 1.387(6)
C7 C8 1.403(6)
C8 C9 1.380(6)
C8 H8 0.92(5)
C9 C10 1.378(8)
C9 H9 0.99(6)
C10 C11 1.366(8)
C10 H10 0.89(5)
C11 C12 1.397(6)
C11 H11 0.91(6)
C12 H12 0.89(4)
C13 C14 1.401(5)
C13 C18 1.406(5)
C14 C15 1.390(5)
C14 H14 0.93(4)
C15 C16 1.382(6)
C15 H15 0.93(4)
C16 C17 1.389(6)
C16 H16 0.90(4)
C17 C18 1.398(5)
C17 H17 0.99(4)
C18 C19 1.506(5)
C19 H19A 0.95(4)
C19 H19B 0.95(4)
C20 C21 1.490(5)
C20 H20A 0.94(4)
C20 H20B 0.97(4)
C21 C22 1.389(5)
C22 C23 1.382(6)
C22 H22 0.93(4)
C23 C24 1.381(6)
C23 H23 0.97(4)
C24 C25 1.384(5)
C24 H24 0.96(4)
C25 H25 0.94(4)
C26 C27 1.496(5)
C26 H26A 1.01(4)
C26 H26B 0.97(4)
C27 C28 1.399(5)
C27 C32 1.401(5)
C28 C29 1.400(5)
C29 C30 1.398(5)
C29 H29 0.93(5)
C30 C31 1.385(6)
C30 H30 0.89(4)
C31 C32 1.387(6)
C31 H31 0.92(5)
C32 H32 0.96(4)
C51A Cl3A 1.727(12)
C51A Cl4A 1.746(11)
C51A H51A 0.9900
C51A H51B 0.9900
Cl3B C51B 1.78(4)
Cl4B C51B 1.76(4)
C51B H51C 0.9900
C51B H51D 0.9900
